data_4069848
loop_
_publ_author_name
'Lui, Ming-Chung'
'Chung, Chia-Pei'
'Chang, Wei-Chen'
'Lin, Ying-Chih'
'Wang, Yu'
'Liu, Yi-Hong'

_publ_section_title
;
 Ruthenium Allenylidene and Allylcarbene Complexes from 1,6-Diyne
;
_journal_issue 17
_journal_name_full Organometallics
_journal_page_first 5204
_journal_paper_doi 10.1021/om9004516
_journal_volume 28
_journal_year 2009
_chemical_formula_sum 'C63 H58 O P2 Ru Si'
_chemical_formula_weight 1022.19
_chemical_name_systematic
; 
 ? 
;
_space_group_IT_number 2
_symmetry_cell_setting triclinic
_symmetry_space_group_name_Hall '-P 1'
_symmetry_space_group_name_H-M 'P -1'
_atom_sites_solution_hydrogens geom
_atom_sites_solution_primary direct
_atom_sites_solution_secondary difmap
_audit_creation_method SHELXL-97
_cell_angle_alpha 94.076(2)
_cell_angle_beta 96.325(3)
_cell_angle_gamma 107.292(3)
_cell_formula_units_Z 2
_cell_length_a 10.2984(5)
_cell_length_b 13.2748(4)
_cell_length_c 19.8929(6)
_cell_measurement_reflns_used 5939
_cell_measurement_temperature 295(2)
_cell_measurement_theta_max 30.1642
_cell_measurement_theta_min 2.9547
_cell_volume 2565.33(17)
_computing_cell_refinement
; 
CrysAlis RED, Oxford Diffraction Ltd., 
Version 1.171.32.24 (release 21-04-2008 CrysAlis171 .NET) 
(compiled Apr 21 2008,18:23:10) 
Empirical absorption correction using spherical harmonics, 
 implemented in SCALE3 ABSPACK scaling algorithm. 
;
_computing_data_collection
; 
CrysAlis RED, Oxford Diffraction Ltd., 
Version 1.171.32.24 (release 21-04-2008 CrysAlis171 .NET) 
(compiled Apr 21 2008,18:23:10) 
Empirical absorption correction using spherical harmonics, 
 implemented in SCALE3 ABSPACK scaling algorithm. 
;
_computing_data_reduction
; 
CrysAlis RED, Oxford Diffraction Ltd., 
Version 1.171.32.24 (release 21-04-2008 CrysAlis171 .NET) 
(compiled Apr 21 2008,18:23:10) 
Empirical absorption correction using spherical harmonics, 
 implemented in SCALE3 ABSPACK scaling algorithm. 
;
_computing_molecular_graphics SHELXTL
_computing_publication_material SHELXTL
_computing_structure_refinement 'SHELXL-97 (Sheldrick, 1997)'
_computing_structure_solution 'SHELXS-97 (Sheldrick, 1990)'
_diffrn_ambient_temperature 295(2)
_diffrn_measured_fraction_theta_full 0.984
_diffrn_measured_fraction_theta_max 0.984
_diffrn_measurement_device_type 'Oxford Diffraction Gemini R'
_diffrn_measurement_method CCD
_diffrn_radiation_monochromator graphite
_diffrn_radiation_source 'fine-focus sealed tube'
_diffrn_radiation_type MoK\a
_diffrn_radiation_wavelength 0.71073
_diffrn_reflns_av_R_equivalents 0.0429
_diffrn_reflns_av_sigmaI/netI 0.1733
_diffrn_reflns_limit_h_max 12
_diffrn_reflns_limit_h_min -13
_diffrn_reflns_limit_k_max 17
_diffrn_reflns_limit_k_min -13
_diffrn_reflns_limit_l_max 25
_diffrn_reflns_limit_l_min -25
_diffrn_reflns_number 16192
_diffrn_reflns_theta_full 27.50
_diffrn_reflns_theta_max 27.50
_diffrn_reflns_theta_min 2.96
_exptl_absorpt_coefficient_mu 0.434
_exptl_absorpt_correction_T_max 1.00000
_exptl_absorpt_correction_T_min 0.83092
_exptl_absorpt_correction_type multi-scan
_exptl_absorpt_process_details
; 
CrysAlis RED, Oxford Diffraction Ltd., 
Version 1.171.32.24 (release 21-04-2008 CrysAlis171 .NET) 
(compiled Apr 21 2008,18:23:10) 
Empirical absorption correction using spherical harmonics, 
 implemented in SCALE3 ABSPACK scaling algorithm. 
;
_exptl_crystal_density_diffrn 1.323
_exptl_crystal_density_method 'not measured'
_exptl_crystal_F_000 1064
_exptl_crystal_size_max 0.25
_exptl_crystal_size_mid 0.20
_exptl_crystal_size_min 0.10
_refine_diff_density_max 0.570
_refine_diff_density_min -0.367
_refine_diff_density_rms 0.062
_refine_ls_extinction_method none
_refine_ls_goodness_of_fit_ref 0.798
_refine_ls_hydrogen_treatment mixed
_refine_ls_matrix_type full
_refine_ls_number_parameters 623
_refine_ls_number_reflns 11611
_refine_ls_number_restraints 0
_refine_ls_restrained_S_all 0.798
_refine_ls_R_factor_all 0.1183
_refine_ls_R_factor_gt 0.0468
_refine_ls_shift/su_max 0.002
_refine_ls_shift/su_mean 0.000
_refine_ls_structure_factor_coef Fsqd
_refine_ls_weighting_details 'calc w=1/[\s^2^(Fo^2^)+(0.0195P)^2^+0.0000P] where P=(Fo^2^+2Fc^2^)/3'
_refine_ls_weighting_scheme calc
_refine_ls_wR_factor_gt 0.0600
_refine_ls_wR_factor_ref 0.0684
_reflns_number_gt 6067
_reflns_number_total 11611
_reflns_threshold_expression >2sigma(I)
_cod_data_source_file om9004516_si_004.cif
_cod_data_source_block ic13375
_cod_depositor_comments
;
The following automatic conversions were performed:

'_symmetry_cell_setting' value 'Triclinic' changed to 'triclinic'
according to /home/saulius/struct/CIF-dictionaries/cif_core.dic
dictionary named 'cif_core.dic' version 2.4.2 from 2011-04-26.

Automatic conversion script
Id: cif_fix_values 1715 2011-07-08 13:25:40Z adriana 
;
_cod_original_sg_symbol_H-M P-1
_cod_database_code 4069848

loop_
_symmetry_equiv_pos_as_xyz
'x, y, z'
'-x, -y, -z'

loop_
_atom_site_label
_atom_site_type_symbol
_atom_site_fract_x
_atom_site_fract_y
_atom_site_fract_z
_atom_site_U_iso_or_equiv
_atom_site_adp_type
_atom_site_occupancy
_atom_site_symmetry_multiplicity
_atom_site_calc_flag
_atom_site_refinement_flags
_atom_site_disorder_assembly
_atom_site_disorder_group
Ru1 Ru 0.90903(3) 0.852941(19) 0.679134(12) 0.02834(8) Uani 1 1 d . . .
P1 P 1.09374(8) 0.83159(6) 0.63289(4) 0.0308(2) Uani 1 1 d . . .
P2 P 1.01353(8) 0.94336(6) 0.78336(3) 0.02763(19) Uani 1 1 d . . .
Si1 Si 0.74317(14) 0.60660(9) 1.01009(5) 0.0762(4) Uani 1 1 d . . .
O1 O 0.9552(3) 0.4816(2) 0.75452(15) 0.0542(12) Uani 0.787(5) 1 d P A 1
H1A H 1.0313 0.5259 0.7635 0.081 Uiso 0.787(5) 1 calc PR A 1
C3 C 0.8551(3) 0.5283(2) 0.76872(17) 0.0445(9) Uani 0.787(5) 1 d P A 1
H3 H 0.8712 0.5488 0.8180 0.053 Uiso 0.787(5) 1 calc PR A 1
O1' O 0.9271(11) 0.5379(8) 0.8312(6) 0.075(6) Uani 0.213(5) 1 d P A 2
H1'A H 1.0023 0.5826 0.8328 0.112 Uiso 0.213(5) 1 calc PR A 2
C3' C 0.8551(3) 0.5283(2) 0.76872(17) 0.0445(9) Uani 0.213(5) 1 d P A 2
H3' H 0.9060 0.4938 0.7409 0.053 Uiso 0.213(5) 1 calc PR A 2
C1 C 0.8887(3) 0.7116(2) 0.71601(13) 0.0322(7) Uani 1 1 d . A .
C2 C 0.8689(3) 0.6268(2) 0.73659(14) 0.0364(8) Uani 1 1 d . . .
C4 C 0.7080(3) 0.4478(2) 0.75280(14) 0.0347(8) Uani 1 1 d . . .
C5 C 0.6118(3) 0.5013(2) 0.78699(15) 0.0441(9) Uani 1 1 d . A .
H5A H 0.6103 0.5633 0.7643 0.053 Uiso 1 1 calc R . .
H5B H 0.5193 0.4521 0.7790 0.053 Uiso 1 1 calc R . .
C6 C 0.6485(4) 0.5342(2) 0.86052(19) 0.0476(9) Uani 1 1 d . . .
C7 C 0.6763(4) 0.5618(3) 0.91999(19) 0.0613(11) Uani 1 1 d . A .
C8 C 0.9172(5) 0.7001(4) 1.0128(2) 0.1257(19) Uani 1 1 d . . .
H8A H 0.9740 0.6645 0.9923 0.189 Uiso 1 1 calc R . .
H8B H 0.9559 0.7257 1.0593 0.189 Uiso 1 1 calc R . .
H8C H 0.9123 0.7588 0.9882 0.189 Uiso 1 1 calc R . .
C9 C 0.6332(5) 0.6759(3) 1.04988(18) 0.1004(16) Uani 1 1 d . . .
H9A H 0.5425 0.6273 1.0485 0.151 Uiso 1 1 calc R . .
H9B H 0.6283 0.7347 1.0253 0.151 Uiso 1 1 calc R . .
H9C H 0.6719 0.7014 1.0963 0.151 Uiso 1 1 calc R . .
C10 C 0.7445(6) 0.4891(3) 1.0543(2) 0.147(2) Uani 1 1 d . . .
H10A H 0.8017 0.4536 1.0340 0.220 Uiso 1 1 calc R . .
H10B H 0.6527 0.4415 1.0504 0.220 Uiso 1 1 calc R . .
H10C H 0.7799 0.5111 1.1015 0.220 Uiso 1 1 calc R . .
C11 C 0.6953(3) 0.3414(2) 0.78218(15) 0.0352(8) Uani 1 1 d . A .
C12 C 0.7547(4) 0.3374(3) 0.84771(16) 0.0534(10) Uani 1 1 d . . .
H12A H 0.8090 0.3998 0.8737 0.064 Uiso 1 1 calc R A .
C13 C 0.7336(4) 0.2409(3) 0.87493(19) 0.0680(12) Uani 1 1 d . A .
H13A H 0.7733 0.2393 0.9190 0.082 Uiso 1 1 calc R . .
C14 C 0.6547(4) 0.1486(3) 0.8372(2) 0.0658(12) Uani 1 1 d . . .
H14A H 0.6413 0.0843 0.8555 0.079 Uiso 1 1 calc R A .
C15 C 0.5960(4) 0.1507(3) 0.7731(2) 0.0641(11) Uani 1 1 d . A .
H15A H 0.5429 0.0880 0.7472 0.077 Uiso 1 1 calc R . .
C16 C 0.6156(3) 0.2466(2) 0.74645(17) 0.0514(9) Uani 1 1 d . . .
H16A H 0.5733 0.2471 0.7027 0.062 Uiso 1 1 calc R A .
C17 C 0.6642(3) 0.4287(2) 0.67530(15) 0.0354(8) Uani 1 1 d . A .
C18 C 0.7420(4) 0.3903(2) 0.63381(17) 0.0505(9) Uani 1 1 d . . .
H18A H 0.8206 0.3768 0.6534 0.061 Uiso 1 1 calc R A .
C19 C 0.7063(4) 0.3714(3) 0.56417(18) 0.0624(11) Uani 1 1 d . A .
H19A H 0.7617 0.3467 0.5376 0.075 Uiso 1 1 calc R . .
C20 C 0.5909(5) 0.3884(3) 0.5338(2) 0.0694(13) Uani 1 1 d . . .
H20A H 0.5666 0.3751 0.4869 0.083 Uiso 1 1 calc R A .
C21 C 0.5114(4) 0.4254(3) 0.5734(2) 0.0701(12) Uani 1 1 d . A .
H21A H 0.4317 0.4365 0.5532 0.084 Uiso 1 1 calc R . .
C22 C 0.5477(4) 0.4468(3) 0.64381(17) 0.0544(10) Uani 1 1 d . . .
H22A H 0.4931 0.4734 0.6698 0.065 Uiso 1 1 calc R A .
C23 C 0.6811(3) 0.8120(3) 0.65129(18) 0.0524(9) Uani 1 1 d . . .
H23A H 0.6112 0.7549 0.6677 0.063 Uiso 1 1 calc R . .
C24 C 0.7304(4) 0.9158(3) 0.67930(17) 0.0552(10) Uani 1 1 d . . .
H24A H 0.7021 0.9447 0.7200 0.066 Uiso 1 1 calc R . .
C25 C 0.8224(4) 0.9761(3) 0.63866(18) 0.0532(10) Uani 1 1 d . . .
H25A H 0.8665 1.0532 0.6452 0.064 Uiso 1 1 calc R . .
C26 C 0.8283(4) 0.9066(3) 0.58456(16) 0.0522(10) Uani 1 1 d . . .
H26A H 0.8788 0.9265 0.5461 0.063 Uiso 1 1 calc R . .
C27 C 0.7426(4) 0.8041(3) 0.59136(17) 0.0546(10) Uani 1 1 d . . .
H27A H 0.7218 0.7410 0.5584 0.066 Uiso 1 1 calc R . .
C28 C 1.2038(3) 0.7642(2) 0.67592(15) 0.0358(8) Uani 1 1 d . . .
C29 C 1.3069(4) 0.8238(3) 0.72723(16) 0.0551(10) Uani 1 1 d . . .
H29A H 1.3168 0.8955 0.7370 0.066 Uiso 1 1 calc R . .
C30 C 1.3941(4) 0.7814(4) 0.76380(18) 0.0707(12) Uani 1 1 d . . .
H30A H 1.4639 0.8239 0.7966 0.085 Uiso 1 1 calc R . .
C31 C 1.3768(5) 0.6750(4) 0.7513(2) 0.0795(13) Uani 1 1 d . . .
H31A H 1.4315 0.6441 0.7777 0.095 Uiso 1 1 calc R . .
C32 C 1.2815(5) 0.6153(3) 0.7011(3) 0.0903(15) Uani 1 1 d . . .
H32A H 1.2730 0.5439 0.6914 0.108 Uiso 1 1 calc R . .
C33 C 1.1943(4) 0.6606(3) 0.66294(19) 0.0666(11) Uani 1 1 d . . .
H33A H 1.1288 0.6185 0.6281 0.080 Uiso 1 1 calc R . .
C34 C 1.0350(3) 0.7553(2) 0.54880(13) 0.0314(7) Uani 1 1 d . . .
C35 C 0.9403(3) 0.6530(2) 0.54180(15) 0.0407(8) Uani 1 1 d . . .
H35A H 0.9112 0.6228 0.5804 0.049 Uiso 1 1 calc R . .
C36 C 0.8901(3) 0.5971(2) 0.47909(16) 0.0516(10) Uani 1 1 d . . .
H36A H 0.8297 0.5286 0.4758 0.062 Uiso 1 1 calc R . .
C37 C 0.9277(4) 0.6411(3) 0.42105(16) 0.0608(11) Uani 1 1 d . . .
H37A H 0.8933 0.6025 0.3786 0.073 Uiso 1 1 calc R . .
C38 C 1.0161(4) 0.7420(3) 0.42611(16) 0.0614(11) Uani 1 1 d . . .
H38A H 1.0402 0.7727 0.3869 0.074 Uiso 1 1 calc R . .
C39 C 1.0700(3) 0.7988(2) 0.48921(14) 0.0462(9) Uani 1 1 d . . .
H39A H 1.1306 0.8671 0.4918 0.055 Uiso 1 1 calc R . .
C40 C 1.2257(3) 0.9476(2) 0.61163(14) 0.0385(8) Uani 1 1 d . . .
C41 C 1.3513(4) 0.9412(3) 0.59721(16) 0.0599(11) Uani 1 1 d . . .
H41A H 1.3707 0.8773 0.5995 0.072 Uiso 1 1 calc R . .
C42 C 1.4493(4) 1.0286(3) 0.57931(18) 0.0755(13) Uani 1 1 d . . .
H42A H 1.5341 1.0235 0.5705 0.091 Uiso 1 1 calc R . .
C43 C 1.4203(5) 1.1221(3) 0.57479(18) 0.0760(14) Uani 1 1 d . . .
H43A H 1.4853 1.1808 0.5627 0.091 Uiso 1 1 calc R . .
C44 C 1.2962(5) 1.1293(3) 0.58797(16) 0.0624(12) Uani 1 1 d . . .
H44A H 1.2765 1.1928 0.5842 0.075 Uiso 1 1 calc R . .
C45 C 1.1990(3) 1.0429(2) 0.60689(13) 0.0436(9) Uani 1 1 d . . .
H45A H 1.1152 1.0492 0.6164 0.052 Uiso 1 1 calc R . .
C46 C 1.1491(3) 0.9126(2) 0.83926(13) 0.0298(7) Uani 1 1 d . . .
C47 C 1.2729(3) 0.9823(2) 0.86980(14) 0.0408(8) Uani 1 1 d . . .
H47A H 1.2966 1.0529 0.8610 0.049 Uiso 1 1 calc R . .
C48 C 1.3623(3) 0.9493(3) 0.91329(15) 0.0510(9) Uani 1 1 d . . .
H48A H 1.4458 0.9977 0.9328 0.061 Uiso 1 1 calc R . .
C49 C 1.3299(4) 0.8474(3) 0.92800(16) 0.0548(10) Uani 1 1 d . . .
H49A H 1.3908 0.8255 0.9571 0.066 Uiso 1 1 calc R . .
C50 C 1.2066(4) 0.7773(3) 0.89936(17) 0.0606(11) Uani 1 1 d . . .
H50A H 1.1823 0.7075 0.9098 0.073 Uiso 1 1 calc R . .
C51 C 1.1180(3) 0.8093(2) 0.85518(15) 0.0493(9) Uani 1 1 d . . .
H51A H 1.0352 0.7601 0.8356 0.059 Uiso 1 1 calc R . .
C52 C 1.0783(3) 1.0874(2) 0.77847(13) 0.0295(7) Uani 1 1 d . . .
C53 C 0.9953(3) 1.1506(2) 0.78532(14) 0.0439(8) Uani 1 1 d . . .
H53A H 0.9076 1.1210 0.7964 0.053 Uiso 1 1 calc R . .
C54 C 1.0394(4) 1.2575(3) 0.77607(16) 0.0570(10) Uani 1 1 d . . .
H54A H 0.9816 1.2990 0.7808 0.068 Uiso 1 1 calc R . .
C55 C 1.1682(5) 1.3011(3) 0.75998(16) 0.0594(11) Uani 1 1 d . . .
H55A H 1.1991 1.3731 0.7549 0.071 Uiso 1 1 calc R . .
C56 C 1.2518(4) 1.2406(3) 0.75128(15) 0.0544(10) Uani 1 1 d . . .
H56A H 1.3389 1.2710 0.7397 0.065 Uiso 1 1 calc R . .
C57 C 1.2075(3) 1.1333(2) 0.75966(13) 0.0389(8) Uani 1 1 d . . .
H57A H 1.2645 1.0919 0.7527 0.047 Uiso 1 1 calc R . .
C58 C 0.8954(3) 0.9343(2) 0.84727(13) 0.0296(7) Uani 1 1 d . . .
C59 C 0.7778(3) 0.8480(2) 0.84219(14) 0.0373(8) Uani 1 1 d . . .
H59A H 0.7554 0.7969 0.8047 0.045 Uiso 1 1 calc R . .
C60 C 0.6933(3) 0.8373(3) 0.89262(15) 0.0436(8) Uani 1 1 d . . .
H60A H 0.6159 0.7782 0.8893 0.052 Uiso 1 1 calc R . .
C61 C 0.7233(3) 0.9134(3) 0.94750(15) 0.0451(9) Uani 1 1 d . . .
H61A H 0.6646 0.9072 0.9803 0.054 Uiso 1 1 calc R . .
C62 C 0.8394(3) 0.9978(3) 0.95345(15) 0.0446(9) Uani 1 1 d . . .
H62A H 0.8603 1.0489 0.9908 0.054 Uiso 1 1 calc R . .
C63 C 0.9260(3) 1.0081(2) 0.90481(14) 0.0379(8) Uani 1 1 d . . .
H63A H 1.0063 1.0651 0.9103 0.046 Uiso 1 1 calc R . .

loop_
_atom_site_aniso_label
_atom_site_aniso_U_11
_atom_site_aniso_U_22
_atom_site_aniso_U_33
_atom_site_aniso_U_23
_atom_site_aniso_U_13
_atom_site_aniso_U_12
Ru1 0.03166(16) 0.02901(14) 0.02379(13) 0.00364(10) 0.00160(11) 0.00909(12)
P1 0.0350(5) 0.0270(4) 0.0269(4) 0.0010(4) 0.0049(4) 0.0048(4)
P2 0.0292(5) 0.0279(4) 0.0264(4) 0.0020(3) 0.0027(4) 0.0103(4)
Si1 0.0977(11) 0.0685(8) 0.0550(7) 0.0022(6) 0.0013(7) 0.0190(7)
O1 0.034(2) 0.0398(18) 0.090(3) 0.0172(16) 0.0076(16) 0.0106(15)
C3 0.038(2) 0.042(2) 0.054(2) 0.0112(17) 0.0004(18) 0.0124(18)
O1' 0.059(9) 0.060(8) 0.071(10) 0.043(7) -0.024(7) -0.030(6)
C3' 0.038(2) 0.042(2) 0.054(2) 0.0112(17) 0.0004(18) 0.0124(18)
C1 0.0308(19) 0.0302(17) 0.0329(17) -0.0023(14) 0.0050(14) 0.0064(15)
C2 0.037(2) 0.0294(18) 0.0405(18) 0.0050(15) 0.0057(15) 0.0062(15)
C4 0.036(2) 0.0291(17) 0.0424(19) 0.0088(14) 0.0056(15) 0.0140(15)
C5 0.047(2) 0.0336(18) 0.054(2) 0.0082(16) 0.0088(18) 0.0141(17)
C6 0.052(2) 0.0344(19) 0.059(2) 0.0034(18) 0.016(2) 0.0147(17)
C7 0.073(3) 0.054(2) 0.057(2) 0.001(2) 0.012(2) 0.019(2)
C8 0.091(4) 0.159(5) 0.100(4) -0.022(3) -0.002(3) 0.012(4)
C9 0.150(5) 0.096(3) 0.059(3) 0.001(2) 0.034(3) 0.038(3)
C10 0.254(8) 0.095(4) 0.101(4) 0.020(3) -0.025(4) 0.082(4)
C11 0.029(2) 0.0312(18) 0.046(2) 0.0106(16) 0.0058(15) 0.0093(15)
C12 0.063(3) 0.046(2) 0.053(2) 0.0145(18) 0.004(2) 0.0191(19)
C13 0.077(3) 0.068(3) 0.068(3) 0.037(2) 0.011(2) 0.028(2)
C14 0.049(3) 0.051(3) 0.105(3) 0.042(2) 0.024(2) 0.014(2)
C15 0.046(3) 0.038(2) 0.102(3) 0.022(2) -0.002(2) 0.0055(18)
C16 0.045(2) 0.039(2) 0.065(2) 0.0143(18) -0.0029(18) 0.0075(18)
C17 0.039(2) 0.0221(16) 0.044(2) 0.0086(14) 0.0011(16) 0.0066(15)
C18 0.043(2) 0.052(2) 0.055(2) 0.0053(19) 0.0042(19) 0.0130(19)
C19 0.075(3) 0.057(2) 0.048(2) 0.004(2) 0.015(2) 0.007(2)
C20 0.093(4) 0.055(3) 0.048(3) 0.015(2) -0.003(3) 0.006(3)
C21 0.075(3) 0.074(3) 0.060(3) 0.016(2) -0.016(2) 0.027(2)
C22 0.059(3) 0.056(2) 0.051(2) 0.0079(18) -0.0010(19) 0.025(2)
C23 0.033(2) 0.063(3) 0.057(2) 0.010(2) -0.0033(18) 0.0120(19)
C24 0.052(3) 0.084(3) 0.041(2) 0.003(2) -0.0043(19) 0.043(2)
C25 0.062(3) 0.041(2) 0.057(2) 0.009(2) -0.013(2) 0.0234(19)
C26 0.052(2) 0.070(3) 0.033(2) 0.0159(19) -0.0065(17) 0.019(2)
C27 0.048(2) 0.061(2) 0.048(2) -0.0165(18) -0.0244(18) 0.022(2)
C28 0.036(2) 0.0373(19) 0.0376(19) 0.0049(15) 0.0103(16) 0.0140(16)
C29 0.063(3) 0.069(2) 0.041(2) -0.0034(19) 0.0033(19) 0.035(2)
C30 0.062(3) 0.108(4) 0.054(2) 0.004(2) 0.003(2) 0.047(3)
C31 0.069(3) 0.094(4) 0.093(4) 0.026(3) 0.005(3) 0.050(3)
C32 0.073(4) 0.042(3) 0.154(5) 0.011(3) -0.008(3) 0.024(2)
C33 0.048(3) 0.049(2) 0.097(3) 0.004(2) -0.015(2) 0.016(2)
C34 0.040(2) 0.0304(17) 0.0267(16) 0.0010(13) 0.0062(14) 0.0157(15)
C35 0.044(2) 0.0345(18) 0.0401(19) 0.0031(16) 0.0065(16) 0.0069(17)
C36 0.056(3) 0.0377(19) 0.046(2) -0.0137(17) -0.0022(18) -0.0009(18)
C37 0.083(3) 0.061(3) 0.030(2) -0.0119(18) -0.003(2) 0.017(2)
C38 0.099(3) 0.052(2) 0.030(2) 0.0069(18) 0.013(2) 0.018(2)
C39 0.065(3) 0.0362(19) 0.0320(19) -0.0007(16) 0.0089(18) 0.0074(18)
C40 0.041(2) 0.0369(19) 0.0295(17) -0.0031(14) 0.0096(15) -0.0005(17)
C41 0.056(3) 0.059(2) 0.058(2) 0.0090(19) 0.022(2) 0.003(2)
C42 0.059(3) 0.084(3) 0.069(3) 0.014(2) 0.022(2) -0.005(3)
C43 0.073(3) 0.063(3) 0.059(3) 0.014(2) 0.007(2) -0.029(3)
C44 0.089(3) 0.040(2) 0.039(2) 0.0100(17) 0.001(2) -0.008(2)
C45 0.060(3) 0.0357(19) 0.0294(18) 0.0018(15) 0.0033(16) 0.0071(18)
C46 0.0308(19) 0.0321(17) 0.0282(16) 0.0039(14) 0.0020(14) 0.0127(15)
C47 0.038(2) 0.045(2) 0.0352(18) 0.0016(16) 0.0003(16) 0.0088(18)
C48 0.037(2) 0.077(3) 0.037(2) -0.0020(19) -0.0043(16) 0.020(2)
C49 0.052(3) 0.078(3) 0.044(2) 0.016(2) 0.0012(19) 0.034(2)
C50 0.062(3) 0.051(2) 0.072(3) 0.026(2) 0.001(2) 0.020(2)
C51 0.042(2) 0.043(2) 0.057(2) 0.0122(17) -0.0098(18) 0.0082(18)
C52 0.037(2) 0.0242(16) 0.0253(16) -0.0008(13) 0.0003(14) 0.0084(15)
C53 0.052(2) 0.043(2) 0.0440(19) 0.0117(16) 0.0102(17) 0.0228(18)
C54 0.087(3) 0.044(2) 0.052(2) 0.0068(18) 0.007(2) 0.038(2)
C55 0.095(4) 0.033(2) 0.047(2) 0.0088(17) 0.010(2) 0.015(2)
C56 0.069(3) 0.041(2) 0.045(2) 0.0058(17) 0.0128(19) 0.001(2)
C57 0.041(2) 0.0369(19) 0.0335(18) -0.0047(14) 0.0023(15) 0.0070(16)
C58 0.0255(19) 0.0380(18) 0.0278(16) 0.0052(14) -0.0004(14) 0.0144(15)
C59 0.036(2) 0.0434(19) 0.0325(17) 0.0017(15) 0.0030(15) 0.0129(17)
C60 0.032(2) 0.053(2) 0.046(2) 0.0095(18) 0.0111(17) 0.0089(17)
C61 0.044(2) 0.063(2) 0.0355(19) 0.0100(18) 0.0143(17) 0.024(2)
C62 0.051(2) 0.059(2) 0.0276(18) -0.0013(16) 0.0031(17) 0.025(2)
C63 0.033(2) 0.046(2) 0.0350(18) 0.0028(16) 0.0011(15) 0.0130(16)

loop_
_atom_type_symbol
_atom_type_description
_atom_type_scat_dispersion_real
_atom_type_scat_dispersion_imag
_atom_type_scat_source
C C 0.0033 0.0016 'International Tables Vol C Tables 4.2.6.8 and 6.1.1.4'
H H 0.0000 0.0000 'International Tables Vol C Tables 4.2.6.8 and 6.1.1.4'
O O 0.0106 0.0060 'International Tables Vol C Tables 4.2.6.8 and 6.1.1.4'
Si Si 0.0817 0.0704 'International Tables Vol C Tables 4.2.6.8 and 6.1.1.4'
P P 0.1023 0.0942 'International Tables Vol C Tables 4.2.6.8 and 6.1.1.4'
Ru Ru -1.2594 0.8363 'International Tables Vol C Tables 4.2.6.8 and 6.1.1.4'

loop_
_geom_angle_atom_site_label_1
_geom_angle_atom_site_label_2
_geom_angle_atom_site_label_3
_geom_angle
C1 Ru1 C27 100.29(12)
C1 Ru1 C26 135.84(13)
C27 Ru1 C26 37.02(11)
C1 Ru1 C24 116.90(13)
C27 Ru1 C24 60.71(13)
C26 Ru1 C24 60.51(12)
C1 Ru1 C25 152.12(12)
C27 Ru1 C25 61.42(12)
C26 Ru1 C25 36.19(11)
C24 Ru1 C25 36.87(11)
C1 Ru1 C23 91.34(12)
C27 Ru1 C23 37.18(11)
C26 Ru1 C23 61.36(12)
C24 Ru1 C23 35.68(12)
C25 Ru1 C23 61.20(12)
C1 Ru1 P1 87.28(8)
C27 Ru1 P1 102.91(10)
C26 Ru1 P1 92.34(10)
C24 Ru1 P1 151.82(9)
C25 Ru1 P1 116.12(10)
C23 Ru1 P1 138.96(10)
C1 Ru1 P2 91.31(8)
C27 Ru1 P2 153.89(10)
C26 Ru1 P2 131.78(10)
C24 Ru1 P2 93.18(10)
C25 Ru1 P2 98.31(10)
C23 Ru1 P2 120.13(10)
P1 Ru1 P2 100.91(3)
C28 P1 C34 104.04(14)
C28 P1 C40 99.49(14)
C34 P1 C40 100.49(13)
C28 P1 Ru1 120.63(9)
C34 P1 Ru1 109.34(10)
C40 P1 Ru1 120.06(11)
C58 P2 C52 102.44(13)
C58 P2 C46 95.63(11)
C52 P2 C46 105.15(13)
C58 P2 Ru1 113.56(10)
C52 P2 Ru1 111.44(8)
C46 P2 Ru1 125.48(10)
C7 Si1 C8 106.81(19)
C7 Si1 C10 108.35(19)
C8 Si1 C10 112.1(3)
C7 Si1 C9 110.71(19)
C8 Si1 C9 109.4(2)
C10 Si1 C9 109.4(2)
C3 O1 H1A 109.5
O1 C3 C2 112.4(3)
O1 C3 C4 111.8(3)
C2 C3 C4 113.1(3)
O1 C3 H3 106.3
C2 C3 H3 106.3
C4 C3 H3 106.3
C2 C1 Ru1 176.3(3)
C1 C2 C3 173.6(3)
C17 C4 C11 110.2(2)
C17 C4 C3 109.3(2)
C11 C4 C3 113.4(2)
C17 C4 C5 109.5(2)
C11 C4 C5 108.2(2)
C3 C4 C5 106.2(3)
C6 C5 C4 116.2(3)
C6 C5 H5A 108.2
C4 C5 H5A 108.2
C6 C5 H5B 108.2
C4 C5 H5B 108.2
H5A C5 H5B 107.4
C7 C6 C5 178.7(4)
C6 C7 Si1 172.3(4)
Si1 C8 H8A 109.5
Si1 C8 H8B 109.5
H8A C8 H8B 109.5
Si1 C8 H8C 109.5
H8A C8 H8C 109.5
H8B C8 H8C 109.5
Si1 C9 H9A 109.5
Si1 C9 H9B 109.5
H9A C9 H9B 109.5
Si1 C9 H9C 109.5
H9A C9 H9C 109.5
H9B C9 H9C 109.5
Si1 C10 H10A 109.5
Si1 C10 H10B 109.5
H10A C10 H10B 109.5
Si1 C10 H10C 109.5
H10A C10 H10C 109.5
H10B C10 H10C 109.5
C16 C11 C12 117.0(3)
C16 C11 C4 121.2(3)
C12 C11 C4 121.6(3)
C11 C12 C13 120.6(3)
C11 C12 H12A 119.7
C13 C12 H12A 119.7
C14 C13 C12 120.3(3)
C14 C13 H13A 119.8
C12 C13 H13A 119.8
C15 C14 C13 120.0(3)
C15 C14 H14A 120.0
C13 C14 H14A 120.0
C14 C15 C16 119.7(4)
C14 C15 H15A 120.2
C16 C15 H15A 120.2
C11 C16 C15 122.4(3)
C11 C16 H16A 118.8
C15 C16 H16A 118.8
C18 C17 C22 117.0(3)
C18 C17 C4 119.8(3)
C22 C17 C4 123.3(3)
C19 C18 C17 121.8(3)
C19 C18 H18A 119.1
C17 C18 H18A 119.1
C20 C19 C18 120.8(4)
C20 C19 H19A 119.6
C18 C19 H19A 119.6
C19 C20 C21 118.9(4)
C19 C20 H20A 120.6
C21 C20 H20A 120.6
C20 C21 C22 121.0(4)
C20 C21 H21A 119.5
C22 C21 H21A 119.5
C17 C22 C21 120.6(4)
C17 C22 H22A 119.7
C21 C22 H22A 119.7
C24 C23 C27 107.3(3)
C24 C23 Ru1 71.9(2)
C27 C23 Ru1 70.54(18)
C24 C23 H23A 126.3
C27 C23 H23A 126.3
Ru1 C23 H23A 126.3
C23 C24 C25 109.9(3)
C23 C24 Ru1 72.4(2)
C25 C24 Ru1 71.74(19)
C23 C24 H24A 125.0
C25 C24 H24A 125.0
Ru1 C24 H24A 125.0
C26 C25 C24 106.6(3)
C26 C25 Ru1 71.21(18)
C24 C25 Ru1 71.39(17)
C26 C25 H25A 126.6
C24 C25 H25A 126.6
Ru1 C25 H25A 126.6
C25 C26 C27 109.1(3)
C25 C26 Ru1 72.60(17)
C27 C26 Ru1 71.38(16)
C25 C26 H26A 125.4
C27 C26 H26A 125.4
Ru1 C26 H26A 125.4
C26 C27 C23 107.1(3)
C26 C27 Ru1 71.60(18)
C23 C27 Ru1 72.28(18)
C26 C27 H27A 126.3
C23 C27 H27A 126.3
Ru1 C27 H27A 126.3
C33 C28 C29 116.6(3)
C33 C28 P1 125.9(3)
C29 C28 P1 117.6(2)
C30 C29 C28 122.8(3)
C30 C29 H29A 118.6
C28 C29 H29A 118.6
C29 C30 C31 118.8(4)
C29 C30 H30A 120.6
C31 C30 H30A 120.6
C32 C31 C30 120.3(4)
C32 C31 H31A 119.8
C30 C31 H31A 119.8
C31 C32 C33 120.1(4)
C31 C32 H32A 120.0
C33 C32 H32A 120.0
C28 C33 C32 121.3(4)
C28 C33 H33A 119.3
C32 C33 H33A 119.3
C39 C34 C35 117.0(3)
C39 C34 P1 122.3(2)
C35 C34 P1 120.3(2)
C36 C35 C34 121.1(3)
C36 C35 H35A 119.4
C34 C35 H35A 119.4
C35 C36 C37 120.8(3)
C35 C36 H36A 119.6
C37 C36 H36A 119.6
C38 C37 C36 119.5(3)
C38 C37 H37A 120.3
C36 C37 H37A 120.3
C37 C38 C39 120.4(3)
C37 C38 H38A 119.8
C39 C38 H38A 119.8
C38 C39 C34 121.1(3)
C38 C39 H39A 119.4
C34 C39 H39A 119.4
C45 C40 C41 118.2(3)
C45 C40 P1 120.3(3)
C41 C40 P1 121.4(3)
C40 C41 C42 121.1(4)
C40 C41 H41A 119.4
C42 C41 H41A 119.4
C43 C42 C41 119.6(4)
C43 C42 H42A 120.2
C41 C42 H42A 120.2
C44 C43 C42 120.0(4)
C44 C43 H43A 120.0
C42 C43 H43A 120.0
C43 C44 C45 120.6(4)
C43 C44 H44A 119.7
C45 C44 H44A 119.7
C40 C45 C44 120.5(3)
C40 C45 H45A 119.8
C44 C45 H45A 119.8
C47 C46 C51 117.0(3)
C47 C46 P2 127.3(2)
C51 C46 P2 115.6(2)
C46 C47 C48 121.2(3)
C46 C47 H47A 119.4
C48 C47 H47A 119.4
C49 C48 C47 120.9(3)
C49 C48 H48A 119.6
C47 C48 H48A 119.6
C48 C49 C50 118.9(3)
C48 C49 H49A 120.5
C50 C49 H49A 120.5
C49 C50 C51 120.4(3)
C49 C50 H50A 119.8
C51 C50 H50A 119.8
C50 C51 C46 121.6(3)
C50 C51 H51A 119.2
C46 C51 H51A 119.2
C53 C52 C57 117.8(2)
C53 C52 P2 121.1(2)
C57 C52 P2 120.7(2)
C52 C53 C54 121.6(3)
C52 C53 H53A 119.2
C54 C53 H53A 119.2
C55 C54 C53 119.3(3)
C55 C54 H54A 120.4
C53 C54 H54A 120.4
C56 C55 C54 120.7(3)
C56 C55 H55A 119.6
C54 C55 H55A 119.6
C55 C56 C57 120.2(3)
C55 C56 H56A 119.9
C57 C56 H56A 119.9
C56 C57 C52 120.4(3)
C56 C57 H57A 119.8
C52 C57 H57A 119.8
C59 C58 C63 117.9(3)
C59 C58 P2 120.2(2)
C63 C58 P2 121.7(2)
C58 C59 C60 120.4(3)
C58 C59 H59A 119.8
C60 C59 H59A 119.8
C61 C60 C59 120.5(3)
C61 C60 H60A 119.8
C59 C60 H60A 119.8
C62 C61 C60 119.6(3)
C62 C61 H61A 120.2
C60 C61 H61A 120.2
C61 C62 C63 120.6(3)
C61 C62 H62A 119.7
C63 C62 H62A 119.7
C62 C63 C58 121.0(3)
C62 C63 H63A 119.5
C58 C63 H63A 119.5

loop_
_geom_bond_atom_site_label_1
_geom_bond_atom_site_label_2
_geom_bond_distance
Ru1 C1 2.025(3)
Ru1 C27 2.219(3)
Ru1 C26 2.222(3)
Ru1 C24 2.235(3)
Ru1 C25 2.240(3)
Ru1 C23 2.242(3)
Ru1 P1 2.2835(8)
Ru1 P2 2.2987(8)
P1 C28 1.821(3)
P1 C34 1.833(3)
P1 C40 1.836(3)
P2 C58 1.840(3)
P2 C52 1.842(3)
P2 C46 1.848(3)
Si1 C7 1.837(4)
Si1 C8 1.845(5)
Si1 C10 1.847(4)
Si1 C9 1.863(4)
O1 C3 1.395(4)
O1 H1A 0.8200
C3 C2 1.471(4)
C3 C4 1.556(4)
C3 H3 0.9800
O1' H1'A 0.8200
C1 C2 1.194(3)
C4 C17 1.539(4)
C4 C11 1.542(3)
C4 C5 1.564(4)
C5 C6 1.470(4)
C5 H5A 0.9700
C5 H5B 0.9700
C6 C7 1.191(4)
C8 H8A 0.9600
C8 H8B 0.9600
C8 H8C 0.9600
C9 H9A 0.9600
C9 H9B 0.9600
C9 H9C 0.9600
C10 H10A 0.9600
C10 H10B 0.9600
C10 H10C 0.9600
C11 C16 1.375(4)
C11 C12 1.389(4)
C12 C13 1.393(4)
C12 H12A 0.9300
C13 C14 1.366(5)
C13 H13A 0.9300
C14 C15 1.356(4)
C14 H14A 0.9300
C15 C16 1.381(4)
C15 H15A 0.9300
C16 H16A 0.9300
C17 C18 1.383(4)
C17 C22 1.384(4)
C18 C19 1.379(4)
C18 H18A 0.9300
C19 C20 1.359(5)
C19 H19A 0.9300
C20 C21 1.362(5)
C20 H20A 0.9300
C21 C22 1.395(4)
C21 H21A 0.9300
C22 H22A 0.9300
C23 C24 1.372(4)
C23 C27 1.422(4)
C23 H23A 0.9800
C24 C25 1.415(4)
C24 H24A 0.9800
C25 C26 1.386(4)
C25 H25A 0.9800
C26 C27 1.410(4)
C26 H26A 0.9800
C27 H27A 0.9800
C28 C33 1.354(4)
C28 C29 1.394(4)
C29 C30 1.367(4)
C29 H29A 0.9300
C30 C31 1.371(5)
C30 H30A 0.9300
C31 C32 1.341(5)
C31 H31A 0.9300
C32 C33 1.407(5)
C32 H32A 0.9300
C33 H33A 0.9300
C34 C39 1.391(3)
C34 C35 1.403(4)
C35 C36 1.369(4)
C35 H35A 0.9300
C36 C37 1.372(4)
C36 H36A 0.9300
C37 C38 1.368(4)
C37 H37A 0.9300
C38 C39 1.384(4)
C38 H38A 0.9300
C39 H39A 0.9300
C40 C45 1.379(4)
C40 C41 1.380(4)
C41 C42 1.391(4)
C41 H41A 0.9300
C42 C43 1.366(5)
C42 H42A 0.9300
C43 C44 1.362(5)
C43 H43A 0.9300
C44 C45 1.386(4)
C44 H44A 0.9300
C45 H45A 0.9300
C46 C47 1.378(4)
C46 C51 1.382(4)
C47 C48 1.381(4)
C47 H47A 0.9300
C48 C49 1.356(4)
C48 H48A 0.9300
C49 C50 1.366(4)
C49 H49A 0.9300
C50 C51 1.375(4)
C50 H50A 0.9300
C51 H51A 0.9300
C52 C53 1.374(4)
C52 C57 1.394(4)
C53 C54 1.389(4)
C53 H53A 0.9300
C54 C55 1.364(5)
C54 H54A 0.9300
C55 C56 1.357(5)
C55 H55A 0.9300
C56 C57 1.389(4)
C56 H56A 0.9300
C57 H57A 0.9300
C58 C59 1.386(4)
C58 C63 1.395(4)
C59 C60 1.386(4)
C59 H59A 0.9300
C60 C61 1.375(4)
C60 H60A 0.9300
C61 C62 1.361(4)
C61 H61A 0.9300
C62 C63 1.374(4)
C62 H62A 0.9300
C63 H63A 0.9300
